data_2206771
loop_
_publ_author_name
'Hong, Chao-Gang'
'Zhou, Ai-Ju'
'Tong, Ming-Liang'

_publ_section_title
;Bis[hydrotris(1-pyrazolyl)borato-\k^3^<i>N</i>,<i>N</i>',<i>N</i>'']iron(III)
 tetrachloroferrate(III) acetonitrile solvate
;
_journal_coeditor_code OB6561
_journal_issue 9
_journal_name_full 'Acta Crystallographica Section E'
_journal_page_first m1774
_journal_page_last m1776
_journal_paper_doi 10.1107/S1600536805025456
_journal_volume 61
_journal_year 2005
_chemical_formula_iupac '[Fe (C9 H10 B N6)2] [Fe Cl4], C2 H3 N'
_chemical_formula_moiety 'C18 H20 B2 Fe N12 +, Fe Cl4 -, C2 H3 N1'
_chemical_formula_sum 'C20 H23 B2 Cl4 Fe2 N13'
_chemical_formula_weight 720.63
_chemical_name_systematic
;
Bis[hydrotris(1-pyrazolyl)borato-\k^3^N,N',N'']iron(III)
tetrachloroferrate(III) acetonitrile solvate
;
_space_group_IT_number 14
_symmetry_cell_setting monoclinic
_symmetry_space_group_name_Hall '-P 2ybc'
_symmetry_space_group_name_H-M 'P 1 21/c 1'
_atom_sites_solution_hydrogens geom
_atom_sites_solution_primary direct
_atom_sites_solution_secondary difmap
_audit_creation_method SHELXL-97
_cell_angle_alpha 90.00
_cell_angle_beta 100.011(5)
_cell_angle_gamma 90.00
_cell_formula_units_Z 4
_cell_length_a 9.779(4)
_cell_length_b 20.122(8)
_cell_length_c 15.667(6)
_cell_measurement_reflns_used 3568
_cell_measurement_temperature 293(2)
_cell_measurement_theta_max 25.0
_cell_measurement_theta_min 3.1
_cell_volume 3036(2)
_computing_cell_refinement CrystalClear
_computing_data_collection 'CrystalClear (Rigaku, 2002)'
_computing_data_reduction CrystalClear
_computing_molecular_graphics 'ORTEPII (Johnson, 1976)'
_computing_publication_material SHELXL97
_computing_structure_refinement 'SHELXL97 (Sheldrick, 1997)'
_computing_structure_solution 'SHELXS97 (Sheldrick, 1997)'
_diffrn_ambient_temperature 293(2)
_diffrn_measured_fraction_theta_full 0.95
_diffrn_measured_fraction_theta_max 0.95
_diffrn_measurement_device_type 'Rigaku Mercury CCD-detector'
_diffrn_measurement_method \w
_diffrn_radiation_monochromator graphite
_diffrn_radiation_source 'rotating anode'
_diffrn_radiation_type MoK\a
_diffrn_radiation_wavelength 0.71073
_diffrn_reflns_av_R_equivalents 0.0350
_diffrn_reflns_av_sigmaI/netI 0.0505
_diffrn_reflns_limit_h_max 5
_diffrn_reflns_limit_h_min -11
_diffrn_reflns_limit_k_max 21
_diffrn_reflns_limit_k_min -23
_diffrn_reflns_limit_l_max 17
_diffrn_reflns_limit_l_min -18
_diffrn_reflns_number 9914
_diffrn_reflns_theta_full 25.0
_diffrn_reflns_theta_max 25.00
_diffrn_reflns_theta_min 3.06
_diffrn_standards_decay_% 0
_diffrn_standards_interval_count 0
_diffrn_standards_interval_time 0
_diffrn_standards_number 0
_exptl_absorpt_coefficient_mu 1.344
_exptl_absorpt_correction_T_max 0.7939
_exptl_absorpt_correction_T_min 0.6729
_exptl_absorpt_correction_type multi-scan
_exptl_absorpt_process_details '(CrystalClear; Rigaku, 2002)'
_exptl_crystal_colour red
_exptl_crystal_density_diffrn 1.577
_exptl_crystal_density_method 'not measured'
_exptl_crystal_description block
_exptl_crystal_F_000 1456
_exptl_crystal_size_max 0.32
_exptl_crystal_size_mid 0.26
_exptl_crystal_size_min 0.18
_refine_diff_density_max 0.672
_refine_diff_density_min -0.731
_refine_ls_extinction_method none
_refine_ls_goodness_of_fit_ref 1.064
_refine_ls_hydrogen_treatment constr
_refine_ls_matrix_type full
_refine_ls_number_parameters 379
_refine_ls_number_reflns 5080
_refine_ls_number_restraints 0
_refine_ls_restrained_S_all 1.064
_refine_ls_R_factor_all 0.0591
_refine_ls_R_factor_gt 0.0468
_refine_ls_shift/su_max 0.001
_refine_ls_shift/su_mean 0.000
_refine_ls_structure_factor_coef Fsqd
_refine_ls_weighting_details 'calc w = 1/[\s^2^(Fo^2^)+(0.0689P)^2^] where P = (Fo^2^+2Fc^2^)/3'
_refine_ls_weighting_scheme calc
_refine_ls_wR_factor_gt 0.1171
_refine_ls_wR_factor_ref 0.1272
_reflns_number_gt 4174
_reflns_number_total 5080
_reflns_threshold_expression I>2\s(I)
_cod_data_source_file ob6561.cif
_cod_data_source_block I
_cod_original_sg_symbol_H-M 'P 21/c'
_cod_database_code 2206771
_cod_database_fobs_code 2206771

loop_
_symmetry_equiv_pos_as_xyz
'x, y, z'
'-x, y+1/2, -z+1/2'
'-x, -y, -z'
'x, -y-1/2, z-1/2'

loop_
_atom_site_label
_atom_site_fract_x
_atom_site_fract_y
_atom_site_fract_z
_atom_site_U_iso_or_equiv
_atom_site_adp_type
_atom_site_calc_flag
_atom_site_refinement_flags
_atom_site_occupancy
_atom_site_type_symbol
Fe1 0.46838(5) 0.74982(2) 0.07538(3) 0.02420(15) Uani d . 1 Fe
Fe2 0.00331(5) 0.42813(3) 0.29761(4) 0.04142(18) Uani d . 1 Fe
Cl1 -0.20656(10) 0.44766(6) 0.32307(7) 0.0641(3) Uani d . 1 Cl
Cl2 0.14725(11) 0.42009(7) 0.41963(8) 0.0726(4) Uani d . 1 Cl
Cl3 0.06386(11) 0.51080(5) 0.22107(8) 0.0592(3) Uani d . 1 Cl
Cl4 0.00150(12) 0.33578(5) 0.22233(8) 0.0669(3) Uani d . 1 Cl
B1 0.4800(4) 0.60657(19) 0.1472(3) 0.0337(9) Uani d . 1 B
H1B 0.483(3) 0.5561(17) 0.174(2) 0.040(10) Uiso d . 1 H
B2 0.4564(4) 0.89358(19) 0.0060(2) 0.0306(9) Uani d . 1 B
H2B 0.455(3) 0.9449(15) -0.0170(19) 0.028(8) Uiso d . 1 H
N1 0.4134(3) 0.66944(12) 0.00872(17) 0.0287(6) Uani d . 1 N
N2 0.4212(3) 0.60917(13) 0.04966(18) 0.0315(6) Uani d . 1 N
N3 0.3721(3) 0.71642(13) 0.16531(17) 0.0300(6) Uani d . 1 N
N4 0.3876(3) 0.65190(13) 0.19168(18) 0.0311(6) Uani d . 1 N
N5 0.6343(3) 0.70309(13) 0.13139(17) 0.0293(6) Uani d . 1 N
N6 0.6246(3) 0.63916(13) 0.15946(17) 0.0309(6) Uani d . 1 N
N7 0.5233(3) 0.82934(12) 0.14306(16) 0.0263(6) Uani d . 1 N
N8 0.5128(3) 0.89044(12) 0.10418(17) 0.0277(6) Uani d . 1 N
N9 0.5640(3) 0.78394(12) -0.01459(16) 0.0280(6) Uani d . 1 N
N10 0.5507(3) 0.84883(13) -0.03861(16) 0.0287(6) Uani d . 1 N
N11 0.3031(3) 0.79667(13) 0.01915(17) 0.0285(6) Uani d . 1 N
N12 0.3129(3) 0.86088(12) -0.00811(16) 0.0295(6) Uani d . 1 N
C1 0.3652(3) 0.65859(17) -0.0750(2) 0.0352(8) Uani d . 1 C
H1 0.3498 0.6913 -0.1176 0.042 Uiso calc R 1 H
C2 0.3415(4) 0.59092(18) -0.0893(3) 0.0435(9) Uani d . 1 C
H2 0.3083 0.5699 -0.1416 0.052 Uiso calc R 1 H
C3 0.3779(3) 0.56202(17) -0.0089(2) 0.0377(9) Uani d . 1 C
H3 0.3731 0.5169 0.0028 0.045 Uiso calc R 1 H
C4 0.2856(4) 0.74516(16) 0.2121(2) 0.0324(8) Uani d . 1 C
H4 0.2576 0.7894 0.2075 0.039 Uiso calc R 1 H
C5 0.2442(4) 0.69918(18) 0.2683(2) 0.0379(8) Uani d . 1 C
H5 0.1842 0.7060 0.3075 0.046 Uiso calc R 1 H
C6 0.3109(4) 0.64139(17) 0.2536(2) 0.0354(8) Uani d . 1 C
H6 0.3041 0.6013 0.2821 0.042 Uiso calc R 1 H
C7 0.7684(3) 0.71971(17) 0.1483(2) 0.0340(8) Uani d . 1 C
H7 0.8041 0.7608 0.1363 0.041 Uiso calc R 1 H
C8 0.8470(4) 0.66644(17) 0.1867(2) 0.0373(8) Uani d . 1 C
H8 0.9426 0.6648 0.2048 0.045 Uiso calc R 1 H
C9 0.7522(4) 0.61691(18) 0.1917(2) 0.0361(8) Uani d . 1 C
H9 0.7733 0.5746 0.2140 0.043 Uiso calc R 1 H
C10 0.5729(3) 0.83931(17) 0.2266(2) 0.0331(8) Uani d . 1 C
H10 0.5903 0.8060 0.2682 0.040 Uiso calc R 1 H
C11 0.5951(4) 0.90663(17) 0.2427(2) 0.0363(8) Uani d . 1 C
H11 0.6293 0.9270 0.2954 0.044 Uiso calc R 1 H
C12 0.5553(3) 0.93648(16) 0.1636(2) 0.0331(8) Uani d . 1 C
H12 0.5577 0.9819 0.1532 0.040 Uiso calc R 1 H
C13 0.6509(4) 0.75532(17) -0.0613(2) 0.0332(8) Uani d . 1 C
H13 0.6783 0.7110 -0.0575 0.040 Uiso calc R 1 H
C14 0.6935(4) 0.80227(18) -0.1161(2) 0.0376(8) Uani d . 1 C
H14 0.7531 0.7958 -0.1556 0.045 Uiso calc R 1 H
C15 0.6283(4) 0.86070(18) -0.0994(2) 0.0363(8) Uani d . 1 C
H15 0.6370 0.9014 -0.1260 0.044 Uiso calc R 1 H
C16 0.1678(3) 0.78144(18) 0.0032(2) 0.0373(8) Uani d . 1 C
H16 0.1309 0.7406 0.0152 0.045 Uiso calc R 1 H
C17 0.0901(4) 0.83514(18) -0.0338(2) 0.0430(9) Uani d . 1 C
H17 -0.0056 0.8374 -0.0513 0.052 Uiso calc R 1 H
C18 0.1854(4) 0.88390(18) -0.0387(2) 0.0377(9) Uani d . 1 C
H18 0.1649 0.9266 -0.0600 0.045 Uiso calc R 1 H
N13 0.2469(5) 0.41109(19) 0.0313(3) 0.0677(11) Uani d . 1 N
C19 0.1298(6) 0.4087(2) 0.0165(3) 0.0549(11) Uani d . 1 C
C20 -0.0203(6) 0.4049(3) -0.0029(4) 0.0834(16) Uani d . 1 C
H20A -0.0486 0.3869 -0.0599 0.100 Uiso calc R 1 H
H20B -0.0587 0.4487 -0.0003 0.100 Uiso calc R 1 H
H20C -0.0529 0.3768 0.0388 0.100 Uiso calc R 1 H

loop_
_atom_site_aniso_label
_atom_site_aniso_U_11
_atom_site_aniso_U_22
_atom_site_aniso_U_33
_atom_site_aniso_U_12
_atom_site_aniso_U_13
_atom_site_aniso_U_23
Fe1 0.0263(3) 0.0171(3) 0.0285(3) 0.00063(17) 0.0027(2) 0.00160(17)
Fe2 0.0290(3) 0.0433(3) 0.0496(4) -0.0035(2) 0.0004(2) 0.0146(3)
Cl1 0.0334(5) 0.1025(10) 0.0561(7) 0.0017(5) 0.0070(5) 0.0166(6)
Cl2 0.0375(6) 0.1176(11) 0.0575(7) -0.0051(6) -0.0065(5) 0.0275(7)
Cl3 0.0565(7) 0.0412(6) 0.0819(8) -0.0037(5) 0.0173(6) 0.0220(5)
Cl4 0.0613(7) 0.0382(6) 0.0959(9) -0.0041(5) -0.0015(6) 0.0050(6)
B1 0.038(2) 0.023(2) 0.039(2) 0.0021(17) 0.0036(18) 0.0053(17)
B2 0.041(2) 0.0214(19) 0.029(2) 0.0005(16) 0.0028(17) 0.0049(16)
N1 0.0314(15) 0.0196(14) 0.0337(16) 0.0016(11) 0.0018(12) 0.0019(12)
N2 0.0313(15) 0.0186(14) 0.0439(17) 0.0017(11) 0.0044(13) -0.0020(12)
N3 0.0345(16) 0.0213(14) 0.0341(16) 0.0023(12) 0.0057(12) 0.0037(12)
N4 0.0328(16) 0.0210(14) 0.0388(16) -0.0004(12) 0.0040(13) 0.0052(12)
N5 0.0310(15) 0.0228(14) 0.0330(16) 0.0017(11) 0.0026(12) 0.0020(12)
N6 0.0360(16) 0.0214(15) 0.0346(15) 0.0056(12) 0.0040(12) 0.0048(12)
N7 0.0305(15) 0.0208(14) 0.0268(14) -0.0002(11) 0.0028(11) 0.0046(11)
N8 0.0340(15) 0.0188(14) 0.0293(15) -0.0023(11) 0.0026(12) 0.0012(12)
N9 0.0329(15) 0.0241(15) 0.0258(14) -0.0005(12) 0.0018(12) 0.0007(11)
N10 0.0354(16) 0.0228(14) 0.0272(15) -0.0043(12) 0.0034(12) 0.0037(12)
N11 0.0304(15) 0.0209(14) 0.0327(15) -0.0003(11) 0.0016(12) -0.0011(11)
N12 0.0373(16) 0.0197(14) 0.0294(15) 0.0047(12) 0.0001(12) 0.0012(11)
C1 0.0350(19) 0.0322(19) 0.036(2) 0.0056(15) -0.0014(15) -0.0027(15)
C2 0.041(2) 0.035(2) 0.050(2) 0.0015(16) -0.0042(18) -0.0152(17)
C3 0.0311(19) 0.0208(17) 0.059(2) -0.0003(14) 0.0030(17) -0.0104(16)
C4 0.0344(19) 0.0292(19) 0.034(2) 0.0000(14) 0.0076(16) -0.0014(15)
C5 0.036(2) 0.038(2) 0.042(2) -0.0024(16) 0.0123(16) 0.0053(17)
C6 0.036(2) 0.035(2) 0.036(2) -0.0085(15) 0.0086(16) 0.0079(15)
C7 0.0324(19) 0.035(2) 0.0348(19) -0.0011(15) 0.0065(15) -0.0031(15)
C8 0.0287(19) 0.042(2) 0.039(2) 0.0072(16) -0.0016(15) -0.0035(16)
C9 0.041(2) 0.035(2) 0.0311(19) 0.0167(16) 0.0026(16) 0.0001(15)
C10 0.0352(19) 0.0331(19) 0.0293(18) 0.0025(15) 0.0009(15) 0.0029(15)
C11 0.041(2) 0.035(2) 0.0318(19) -0.0028(16) 0.0032(16) -0.0073(15)
C12 0.039(2) 0.0212(17) 0.038(2) -0.0039(14) 0.0044(16) -0.0052(14)
C13 0.0325(19) 0.036(2) 0.0308(19) 0.0020(15) 0.0051(15) -0.0069(15)
C14 0.040(2) 0.044(2) 0.031(2) -0.0098(17) 0.0144(16) -0.0038(16)
C15 0.043(2) 0.040(2) 0.0252(18) -0.0108(16) 0.0029(15) 0.0015(15)
C16 0.0304(19) 0.034(2) 0.046(2) -0.0028(15) 0.0022(16) -0.0061(16)
C17 0.0286(19) 0.046(2) 0.050(2) 0.0100(17) -0.0027(16) -0.0088(18)
C18 0.041(2) 0.033(2) 0.036(2) 0.0149(16) -0.0029(16) -0.0032(16)
N13 0.068(3) 0.059(3) 0.076(3) -0.002(2) 0.013(2) 0.002(2)
C19 0.075(4) 0.035(2) 0.059(3) -0.001(2) 0.022(3) -0.0015(19)
C20 0.078(4) 0.072(4) 0.103(4) -0.006(3) 0.027(3) 0.014(3)

loop_
_atom_type_symbol
_atom_type_description
_atom_type_scat_dispersion_real
_atom_type_scat_dispersion_imag
_atom_type_scat_source
C C 0.0033 0.0016 'International Tables Vol C Tables 4.2.6.8 and 6.1.1.4'
H H 0.0000 0.0000 'International Tables Vol C Tables 4.2.6.8 and 6.1.1.4'
B B 0.0013 0.0007 'International Tables Vol C Tables 4.2.6.8 and 6.1.1.4'
N N 0.0061 0.0033 'International Tables Vol C Tables 4.2.6.8 and 6.1.1.4'
Cl Cl 0.1484 0.1585 'International Tables Vol C Tables 4.2.6.8 and 6.1.1.4'
Fe Fe 0.3463 0.8444 'International Tables Vol C Tables 4.2.6.8 and 6.1.1.4'

loop_
_geom_angle_atom_site_label_1
_geom_angle_atom_site_label_2
_geom_angle_atom_site_label_3
_geom_angle
_geom_angle_publ_flag
N7 Fe1 N11 88.70(11) yes
N7 Fe1 N3 90.69(11) yes
N11 Fe1 N3 91.52(11) yes
N7 Fe1 N9 89.00(11) yes
N11 Fe1 N9 88.13(11) yes
N3 Fe1 N9 179.54(11) yes
N7 Fe1 N5 91.27(11) yes
N11 Fe1 N5 179.79(12) yes
N3 Fe1 N5 88.70(11) yes
N9 Fe1 N5 91.66(11) yes
N7 Fe1 N1 179.33(10) yes
N11 Fe1 N1 91.67(11) yes
N3 Fe1 N1 88.74(11) yes
N9 Fe1 N1 91.57(11) yes
N5 Fe1 N1 88.36(11) yes
Cl2 Fe2 Cl3 110.02(5) yes
Cl2 Fe2 Cl1 109.67(6) yes
Cl3 Fe2 Cl1 108.29(5) yes
Cl2 Fe2 Cl4 110.63(6) yes
Cl3 Fe2 Cl4 109.01(6) yes
Cl1 Fe2 Cl4 109.17(5) yes
N4 B1 N2 106.5(3) no
N4 B1 N6 106.9(3) no
N2 B1 N6 106.6(3) no
N4 B1 H1B 111.0(17) no
N2 B1 H1B 112.7(18) no
N6 B1 H1B 112.8(18) no
N12 B2 N10 106.8(3) no
N12 B2 N8 106.6(3) no
N10 B2 N8 106.9(3) no
N12 B2 H2B 113.5(16) no
N10 B2 H2B 112.2(16) no
N8 B2 H2B 110.5(16) no
C1 N1 N2 107.3(3) no
C1 N1 Fe1 132.9(2) no
N2 N1 Fe1 119.8(2) no
C3 N2 N1 108.8(3) no
C3 N2 B1 132.7(3) no
N1 N2 B1 118.5(3) no
C4 N3 N4 107.0(3) no
C4 N3 Fe1 132.6(2) no
N4 N3 Fe1 120.4(2) no
C6 N4 N3 108.8(3) no
C6 N4 B1 133.0(3) no
N3 N4 B1 118.2(3) no
C7 N5 N6 107.0(3) no
C7 N5 Fe1 133.0(2) no
N6 N5 Fe1 120.0(2) no
C9 N6 N5 108.9(3) no
C9 N6 B1 132.8(3) no
N5 N6 B1 118.3(3) no
C10 N7 N8 106.8(2) no
C10 N7 Fe1 132.9(2) no
N8 N7 Fe1 120.33(19) no
C12 N8 N7 108.9(3) no
C12 N8 B2 133.2(3) no
N7 N8 B2 117.8(2) no
C13 N9 N10 107.5(3) no
C13 N9 Fe1 132.2(2) no
N10 N9 Fe1 120.3(2) no
C15 N10 N9 109.2(3) no
C15 N10 B2 132.6(3) no
N9 N10 B2 118.2(3) no
C16 N11 N12 106.2(3) no
C16 N11 Fe1 133.7(2) no
N12 N11 Fe1 120.0(2) no
C18 N12 N11 109.1(3) no
C18 N12 B2 132.6(3) no
N11 N12 B2 118.2(2) no
N1 C1 C2 109.8(3) no
N1 C1 H1 125.1 no
C2 C1 H1 125.1 no
C3 C2 C1 104.9(3) no
C3 C2 H2 127.5 no
C1 C2 H2 127.5 no
N2 C3 C2 109.2(3) no
N2 C3 H3 125.4 no
C2 C3 H3 125.4 no
N3 C4 C5 109.9(3) no
N3 C4 H4 125.0 no
C5 C4 H4 125.0 no
C6 C5 C4 105.0(3) no
C6 C5 H5 127.5 no
C4 C5 H5 127.5 no
N4 C6 C5 109.2(3) no
N4 C6 H6 125.4 no
C5 C6 H6 125.4 no
N5 C7 C8 110.0(3) no
N5 C7 H7 125.0 no
C8 C7 H7 125.0 no
C9 C8 C7 104.9(3) no
C9 C8 H8 127.6 no
C7 C8 H8 127.6 no
N6 C9 C8 109.3(3) no
N6 C9 H9 125.4 no
C8 C9 H9 125.4 no
N7 C10 C11 110.2(3) no
N7 C10 H10 124.9 no
C11 C10 H10 124.9 no
C12 C11 C10 104.6(3) no
C12 C11 H11 127.7 no
C10 C11 H11 127.7 no
N8 C12 C11 109.5(3) no
N8 C12 H12 125.3 no
C11 C12 H12 125.3 no
N9 C13 C14 109.3(3) no
N9 C13 H13 125.3 no
C14 C13 H13 125.3 no
C15 C14 C13 105.3(3) no
C15 C14 H14 127.4 no
C13 C14 H14 127.4 no
N10 C15 C14 108.6(3) no
N10 C15 H15 125.7 no
C14 C15 H15 125.7 no
N11 C16 C17 110.5(3) no
N11 C16 H16 124.7 no
C17 C16 H16 124.7 no
C18 C17 C16 104.7(3) no
C18 C17 H17 127.6 no
C16 C17 H17 127.6 no
N12 C18 C17 109.5(3) no
N12 C18 H18 125.3 no
C17 C18 H18 125.3 no
N13 C19 C20 179.4(6) no
C19 C20 H20A 109.5 no
C19 C20 H20B 109.5 no
H20A C20 H20B 109.5 no
C19 C20 H20C 109.5 no
H20A C20 H20C 109.5 no
H20B C20 H20C 109.5 no

loop_
_geom_bond_atom_site_label_1
_geom_bond_atom_site_label_2
_geom_bond_distance
_geom_bond_publ_flag
Fe1 N7 1.943(3) yes
Fe1 N11 1.945(3) yes
Fe1 N3 1.946(3) yes
Fe1 N9 1.947(3) yes
Fe1 N5 1.947(3) yes
Fe1 N1 1.950(3) yes
Fe2 Cl2 2.1741(14) yes
Fe2 Cl3 2.1915(12) yes
Fe2 Cl1 2.1933(14) yes
Fe2 Cl4 2.1994(14) yes
B1 N4 1.534(5) no
B1 N2 1.537(5) no
B1 N6 1.540(5) no
B1 H1B 1.10(3) no
B2 N12 1.531(5) no
B2 N10 1.541(5) no
B2 N8 1.542(5) no
B2 H2B 1.09(3) no
N1 C1 1.333(4) no
N1 N2 1.368(4) no
N2 C3 1.337(4) no
N3 C4 1.343(4) no
N3 N4 1.363(4) no
N4 C6 1.342(4) no
N5 C7 1.335(4) no
N5 N6 1.368(4) no
N6 C9 1.339(4) no
N7 C10 1.329(4) no
N7 N8 1.368(3) no
N8 C12 1.328(4) no
N9 C13 1.343(4) no
N9 N10 1.359(3) no
N10 C15 1.339(4) no
N11 C16 1.339(4) no
N11 N12 1.369(4) no
N12 C18 1.338(4) no
C1 C2 1.393(5) no
C1 H1 0.9300 no
C2 C3 1.376(5) no
C2 H2 0.9300 no
C3 H3 0.9300 no
C4 C5 1.385(5) no
C4 H4 0.9300 no
C5 C6 1.372(5) no
C5 H5 0.9300 no
C6 H6 0.9300 no
C7 C8 1.392(5) no
C7 H7 0.9300 no
C8 C9 1.373(5) no
C8 H8 0.9300 no
C9 H9 0.9300 no
C10 C11 1.388(4) no
C10 H10 0.9300 no
C11 C12 1.371(5) no
C11 H11 0.9300 no
C12 H12 0.9300 no
C13 C14 1.389(5) no
C13 H13 0.9300 no
C14 C15 1.384(5) no
C14 H14 0.9300 no
C15 H15 0.9300 no
C16 C17 1.388(5) no
C16 H16 0.9300 no
C17 C18 1.365(5) no
C17 H17 0.9300 no
C18 H18 0.9300 no
N13 C19 1.130(6) no
C19 C20 1.448(7) no
C20 H20A 0.9600 no
C20 H20B 0.9600 no
C20 H20C 0.9600 no

loop_
_geom_hbond_atom_site_label_D
_geom_hbond_atom_site_label_H
_geom_hbond_atom_site_label_A
_geom_hbond_site_symmetry_A
_geom_hbond_distance_DH
_geom_hbond_distance_HA
_geom_hbond_distance_DA
_geom_hbond_angle_DHA
C3 H3 N13 . 0.93 2.54 3.398(6) 154
C2 H2 Cl1 3_565 0.93 2.87 3.752(4) 160
C17 H17 Cl2 2 0.93 3.15 3.599(4) 112
C6 H6 Cl3 . 0.93 2.99 3.546(4) 120
C9 H9 Cl3 1_655 0.93 3.10 3.684(4) 122
C4 H4 Cl4 2 0.93 3.08 3.642(4) 121
C20 H20C Cl4 . 0.96 2.95 3.764(6) 143
